data_7714690
loop_
_publ_author_name
'Stevens, Michael A.'
'Lim, Li Feng'
'Pham, Le Nhan'
'Cox, Nicholas'
'Coote, Michelle L.'
'Colebatch, Annie L.'

_publ_section_title
;
 A one-pot reduction route to bimetallic manganese 1,8-naphthyridine
 complexes.
;
_journal_issue 3
_journal_name_full 'Dalton transactions (Cambridge, England : 2003)'
_journal_page_first 1284
_journal_page_last 1294
_journal_paper_doi 10.1039/d3dt03709f
_journal_volume 53
_journal_year 2024
_chemical_formula_moiety 'C40 H32 Cl4 Mn2 N8, 2(C H2 Cl2)'
_chemical_formula_sum 'C42 H36 Cl8 Mn2 N8'
_chemical_formula_weight 1046.27
_space_group_crystal_system monoclinic
_space_group_IT_number 14
_space_group_name_Hall '-P 2yn'
_space_group_name_H-M_alt 'P 1 21/n 1'
_atom_sites_solution_hydrogens geom
_atom_sites_solution_primary dual
_audit_creation_date 2023-05-31
_audit_creation_method
;
Olex2 1.5
(compiled 2022.04.07 svn.rca3783a0 for OlexSys, GUI svn.r6498)
;
_audit_update_record
;
2023-05-31 deposited with the CCDC.	2023-12-13 downloaded from the CCDC.
;
_cell_angle_alpha 90
_cell_angle_beta 91.1170(10)
_cell_angle_gamma 90
_cell_formula_units_Z 4
_cell_length_a 9.89580(10)
_cell_length_b 17.77790(10)
_cell_length_c 25.6158(2)
_cell_measurement_reflns_used 32086
_cell_measurement_temperature 150.15
_cell_measurement_theta_max 77.8840
_cell_measurement_theta_min 4.2340
_cell_volume 4505.64(6)
_computing_cell_refinement 'CrysAlisPro 1.171.41.96a (Rigaku OD, 2021)'
_computing_data_collection 'CrysAlisPro 1.171.41.96a (Rigaku OD, 2021)'
_computing_data_reduction 'CrysAlisPro 1.171.41.96a (Rigaku OD, 2021)'
_computing_molecular_graphics 'Olex2 1.5 (Dolomanov et al., 2009)'
_computing_publication_material 'Olex2 1.5 (Dolomanov et al., 2009)'
_computing_structure_refinement 'SHELXL 2018/3 (Sheldrick, 2015)'
_computing_structure_solution 'SHELXT 2018/2 (Sheldrick, 2018)'
_diffrn_ambient_temperature 150.15
_diffrn_detector 'Hybrid Pixel Array Detector'
_diffrn_detector_area_resol_mean 10.0000
_diffrn_detector_type HyPix
_diffrn_measured_fraction_theta_full 1.000
_diffrn_measured_fraction_theta_max 0.992
_diffrn_measurement_details
;
List of Runs (angles in degrees, time in seconds):

  # Type    Start    End  Width  t~exp~   \w     \q     \k     \f   Frames
#--------------------------------------------------------------------------
  1  \w     -8.00  29.00   0.50    0.68    --  -46.45  19.00 120.00   74
  2  \w     -6.00  30.00   0.50    0.68    --  -46.45  19.00 -90.00   72
  3  \w     -7.00  25.00   0.50    0.68    --  -46.45  19.00 150.00   64
  4  \w     -5.00  27.00   0.50    0.68    --  -46.45  19.00-120.00   64
  5  \w    -77.00  26.00   0.50    0.68    --  -46.45   0.00  90.00  206
  6  \w    -42.00 -16.00   0.50    0.68    --  -46.45  57.00   0.00   52
  7  \w    -22.00  17.00   0.50    0.68    --  -46.45  38.00-180.00   78
  8  \w     -7.00  26.00   0.50    0.68    --  -46.45  57.00   0.00   66
  9  \w    -22.00  18.00   0.50    0.68    --  -46.45  38.00 -60.00   80
 10  \w   -113.00 -87.00   0.50    0.68    --  -46.45   0.00  90.00   52
 11  \w     57.00  86.00   0.50    0.68    --   46.45-125.00   0.00   58
 12  \w     36.00  91.00   0.50    0.68    --   46.45-125.00  90.00  110
 13  \w     49.00  85.00   0.50    0.68    --   46.45-125.00-150.00   72
 14  \w     40.00  66.00   0.50    2.73    --  107.75 -45.00 -90.00   52
 15  \w     41.00  72.00   0.50    2.73    --  107.75 -45.00  60.00   62
 16  \w     32.00  58.00   0.50    2.73    --  107.75 -30.00  60.00   52
 17  \w     83.00 108.00   0.50    2.73    --  107.75-111.00 152.55   50
 18  \w     33.00  59.00   0.50    2.73    --  107.75 -30.00 120.00   52
 19  \w     32.00  59.00   0.50    2.73    --  107.75 -30.00   0.00   54
 20  \w     42.00 108.00   0.50    2.73    --  107.75-104.00 -88.03  132
 21  \w     56.00  82.00   0.50    2.73    --  107.75 -61.00 120.00   52
 22  \w     38.00  78.00   0.50    2.73    --  107.75 -61.00-180.00   80
 23  \w     41.00  66.00   0.50    2.73    --  107.75 -95.00 -60.00   50
 24  \w     38.00  78.00   0.50    2.73    --  107.75-111.00 152.55   80
 25  \w    103.00 134.00   0.50    2.73    --  107.75 125.00-150.00   62
 26  \w     35.00  60.00   0.50    2.73    --  107.75 -45.00-180.00   50
 27  \w     35.00  73.00   0.50    2.73    --  107.75 -45.00 -60.00   76
 28  \w     94.00 137.00   0.50    2.73    --  107.75  45.00  30.00   86
 29  \w    145.00 176.00   0.50    2.73    --  107.75  45.00  30.00   62
 30  \w     42.00  76.00   0.50    2.73    --  107.75 -95.00 -30.00   68
 31  \w     32.00  58.00   0.50    2.73    --  107.75 -30.00 150.00   52
 32  \w    107.00 160.00   0.50    2.73    --  107.75  45.00 150.00  106
 33  \w     75.00 106.00   0.50    2.73    --  107.75 -95.00   0.00   62
 34  \w     37.00  79.00   0.50    2.73    --  107.75 -77.00 -90.00   84
 35  \w     75.00 106.00   0.50    2.73    --  107.75 -95.00  30.00   62
 36  \w    100.00 174.00   0.50    2.73    --  107.75  15.00 -60.00  148
 37  \w     61.00  86.00   0.50    2.73    --  107.75 -61.00  90.00   50
 38  \w     81.00 106.00   0.50    2.73    --  107.75 -95.00  90.00   50
 39  \w     80.00 107.00   0.50    2.73    --  107.75-125.00 -90.00   54
 40  \w     41.00  68.00   0.50    2.73    --  107.75 -95.00  90.00   54
 41  \w     93.00 138.00   0.50    2.73    --  107.75  15.00  30.00   90
 42  \w    141.00 170.00   0.50    2.73    --  107.75  15.00  30.00   58
 43  \w     45.00  71.00   0.50    2.73    --  107.75 -95.00 -90.00   52
 44  \w     81.00 106.00   0.50    2.73    --  107.75 -95.00 -90.00   50
 45  \w     75.00 104.00   0.50    2.73    --  107.75 -95.00  60.00   58
 46  \w     58.00 104.00   0.50    2.73    --  107.75 -95.00-150.00   92
 47  \w    100.00 164.00   0.50    2.73    --  107.75  15.00 -30.00  128
 48  \w     78.00 106.00   0.50    2.73    --  107.75 -95.00 -60.00   56
 49  \w    120.00 160.00   0.50    2.73    --  107.75  45.00  60.00   80
 50  \w     34.00  69.00   0.50    2.73    --  107.75 -61.00  30.00   70
 51  \w     81.00 106.00   0.50    2.73    --  107.75 -95.00 -30.00   50
 52  \w    140.00 167.00   0.50    2.73    --  107.75 125.00-150.00   54
 53  \w     33.00  58.00   0.50    2.73    --  107.75 -30.00-180.00   50
 54  \w    101.00 126.00   0.50    2.73    --  107.75-143.00-114.59   50
 55  \w     55.00  87.00   0.50    2.73    --  107.75 -61.00 -60.00   64
 56  \w     51.00 106.00   0.50    2.73    --  107.75 -95.00-180.00  110
 57  \w     37.00  86.00   0.50    2.73    --  107.75-125.00  60.00   98
 58  \w     44.00  70.00   0.50    2.73    --  107.75-143.00-114.59   52
;
_diffrn_measurement_device 'four-circle diffractometer'
_diffrn_measurement_device_type 'SuperNova, Dual, Cu at home/near, HyPix'
_diffrn_measurement_method '\w scans'
_diffrn_orient_matrix_type 'CrysAlisPro convention (1999,Acta A55,543-557)'
_diffrn_orient_matrix_UB_11 -0.0782118000
_diffrn_orient_matrix_UB_12 0.0735505000
_diffrn_orient_matrix_UB_13 -0.0105284000
_diffrn_orient_matrix_UB_21 -0.0185259000
_diffrn_orient_matrix_UB_22 0.0105687000
_diffrn_orient_matrix_UB_23 0.0591214000
_diffrn_orient_matrix_UB_31 0.1333397000
_diffrn_orient_matrix_UB_32 0.0446113000
_diffrn_orient_matrix_UB_33 0.0034394000
_diffrn_radiation_monochromator mirror
_diffrn_radiation_probe x-ray
_diffrn_radiation_type 'Cu K\a'
_diffrn_radiation_wavelength 1.54184
_diffrn_reflns_av_R_equivalents 0.0854
_diffrn_reflns_av_unetI/netI 0.0411
_diffrn_reflns_Laue_measured_fraction_full 1.000
_diffrn_reflns_Laue_measured_fraction_max 0.992
_diffrn_reflns_limit_h_max 12
_diffrn_reflns_limit_h_min -9
_diffrn_reflns_limit_k_max 22
_diffrn_reflns_limit_k_min -22
_diffrn_reflns_limit_l_max 32
_diffrn_reflns_limit_l_min -31
_diffrn_reflns_number 64904
_diffrn_reflns_point_group_measured_fraction_full 1.000
_diffrn_reflns_point_group_measured_fraction_max 0.992
_diffrn_reflns_theta_full 67.684
_diffrn_reflns_theta_max 78.045
_diffrn_reflns_theta_min 3.026
_diffrn_source 'micro-focus sealed X-ray tube'
_diffrn_source_type 'SuperNova (Cu) X-ray Source'
_exptl_absorpt_coefficient_mu 9.260
_exptl_absorpt_correction_T_max 1.00000
_exptl_absorpt_correction_T_min 0.11252
_exptl_absorpt_correction_type multi-scan
_exptl_absorpt_process_details
;
CrysAlisPro 1.171.41.96a (Rigaku Oxford Diffraction, 2021)
Empirical absorption correction using spherical harmonics,
implemented in SCALE3 ABSPACK scaling algorithm.
;
_exptl_crystal_colour 'clear orange'
_exptl_crystal_colour_lustre clear
_exptl_crystal_colour_primary orange
_exptl_crystal_density_diffrn 1.542
_exptl_crystal_description block
_exptl_crystal_F_000 2120
_exptl_crystal_size_max 0.38
_exptl_crystal_size_mid 0.21
_exptl_crystal_size_min 0.17
_refine_diff_density_max 1.042
_refine_diff_density_min -1.313
_refine_diff_density_rms 0.122
_refine_ls_extinction_method none
_refine_ls_goodness_of_fit_ref 1.040
_refine_ls_hydrogen_treatment constr
_refine_ls_matrix_type full
_refine_ls_number_parameters 546
_refine_ls_number_reflns 9584
_refine_ls_number_restraints 1
_refine_ls_restrained_S_all 1.042
_refine_ls_R_factor_all 0.0716
_refine_ls_R_factor_gt 0.0682
_refine_ls_shift/su_max 0.001
_refine_ls_shift/su_mean 0.000
_refine_ls_structure_factor_coef Fsqd
_refine_ls_weighting_details 'w=1/[\s^2^(Fo^2^)+(0.1193P)^2^+7.3158P] where P=(Fo^2^+2Fc^2^)/3'
_refine_ls_weighting_scheme calc
_refine_ls_wR_factor_gt 0.1882
_refine_ls_wR_factor_ref 0.1919
_reflns_Friedel_coverage 0.000
_reflns_number_gt 8822
_reflns_number_total 9584
_reflns_threshold_expression 'I > 2\s(I)'
_cod_data_source_file d3dt03709f2.cif
_cod_data_source_block (MeL-MnCl2)2
_cod_depositor_comments 'Adding full bibliography for 7714688--7714690.cif.'
_cod_database_code 7714690
_shelx_shelxl_version_number 2018/3
_shelx_space_group_comment
;
The symmetry employed for this shelxl refinement is uniquely defined
by the following loop, which should always be used as a source of
symmetry information in preference to the above space-group names.
They are only intended as comments.
;
_shelx_estimated_absorpt_t_max 0.302
_shelx_estimated_absorpt_t_min 0.127
_olex2_refinement_description
;
1. Fixed Uiso
 At 1.2 times of:
  All C(H) groups, All C(H,H) groups, All C(H,H,H,H) groups
 At 1.5 times of:
  All C(H,H,H) groups
2. Restrained distances
 Cl6-Cl7 \\sim Cl5-Cl8
 with sigma of 0.04
3. Uiso/Uaniso restraints and constraints
Uanis(Cl8) = Uanis(Cl5)
Uanis(Cl7) = Uanis(Cl6) = Uanis(C43)
4. Others
 Sof(H43A)=Sof(H43B)=Sof(Cl5)=Sof(Cl8)=1-FVAR(1)
 Sof(Cl6)=Sof(Cl7)=Sof(H43C)=Sof(H43D)=FVAR(1)
5.a Secondary CH2 refined with riding coordinates:
 C43(H43A,H43B), C43(H43C,H43D), C44(H44A,H44B)
5.b Aromatic/amide H refined with riding coordinates:
 C3(H3), C23(H23), C11(H11), C4(H4), C5(H5), C24(H24), C9(H9), C33(H33),
 C27(H27), C10(H10), C6(H6), C26(H26), C31(H31), C36(H36), C15(H15), C32(H32),
 C38(H38), C17(H17), C39(H39), C16(H16)
5.c Idealised Me refined as rotating group:
 C13(H13A,H13B,H13C), C35(H35A,H35B,H35C), C41(H41A,H41B,H41C), C19(H19A,H19B,
 H19C)
;
_olex2_submission_special_instructions 'No special instructions were received'
_oxdiff_exptl_absorpt_empirical_details
;
Empirical correction (ABSPACK) includes:
- Absorption correction using spherical harmonics
- Frame scaling
;
_oxdiff_exptl_absorpt_empirical_full_max 4.428
_oxdiff_exptl_absorpt_empirical_full_min 0.391

loop_
_space_group_symop_operation_xyz
'x, y, z'
'-x+1/2, y+1/2, -z+1/2'
'-x, -y, -z'
'x-1/2, -y-1/2, z-1/2'

loop_
_atom_site_label
_atom_site_type_symbol
_atom_site_fract_x
_atom_site_fract_y
_atom_site_fract_z
_atom_site_U_iso_or_equiv
_atom_site_adp_type
_atom_site_occupancy
_atom_site_site_symmetry_order
_atom_site_calc_flag
_atom_site_refinement_flags_posn
_atom_site_refinement_flags_adp
_atom_site_refinement_flags_occupancy
_atom_site_disorder_assembly
_atom_site_disorder_group
Mn2 Mn 0.37532(5) 0.78129(3) 0.79087(2) 0.02396(15) Uani 1 1 d . . . . .
Mn1 Mn 0.62717(5) 0.67690(3) 0.70118(2) 0.02308(15) Uani 1 1 d . . . . .
Cl4 Cl 0.21076(8) 0.75552(5) 0.85611(3) 0.0334(2) Uani 1 1 d . . . . .
Cl3 Cl 0.47252(9) 0.65753(5) 0.78686(3) 0.0343(2) Uani 1 1 d . . . . .
Cl2 Cl 0.53057(9) 0.80072(5) 0.70656(4) 0.0358(2) Uani 1 1 d . . . . .
Cl1 Cl 0.79020(8) 0.70103(5) 0.63517(3) 0.0349(2) Uani 1 1 d . . . . .
Cl10 Cl 0.48619(14) 0.56463(9) 0.94253(6) 0.0729(4) Uani 1 1 d . . . . .
Cl9 Cl 0.20674(15) 0.53776(11) 0.91527(7) 0.0826(5) Uani 1 1 d . . . . .
Cl6 Cl 0.5416(6) 0.9241(3) 0.5621(3) 0.0774(10) Uani 0.400(7) 1 d D . P A 2
Cl7 Cl 0.8093(4) 0.9353(3) 0.5822(2) 0.0774(10) Uani 0.400(7) 1 d D . P A 2
N3 N 0.7713(3) 0.61011(16) 0.75078(10) 0.0236(5) Uani 1 1 d . . . . .
N1 N 0.5844(3) 0.55981(15) 0.68510(10) 0.0223(5) Uani 1 1 d . . . . .
N2 N 0.4200(3) 0.60058(16) 0.62847(11) 0.0259(5) Uani 1 1 d . . . . .
N6 N 0.2321(3) 0.85034(16) 0.74219(11) 0.0261(5) Uani 1 1 d . . . . .
N7 N 0.5810(3) 0.85354(17) 0.86472(12) 0.0291(6) Uani 1 1 d . . . . .
N5 N 0.4156(3) 0.89774(16) 0.80975(11) 0.0256(5) Uani 1 1 d . . . . .
N4 N 0.1323(3) 0.6339(2) 0.54518(12) 0.0382(7) Uani 1 1 d . . . . .
N8 N 0.8682(3) 0.8136(2) 0.94579(13) 0.0403(8) Uani 1 1 d . . . . .
C2 C 0.6549(3) 0.50646(18) 0.70980(12) 0.0235(6) Uani 1 1 d . . . . .
C20 C 0.4861(3) 0.54100(18) 0.64988(12) 0.0241(6) Uani 1 1 d . . . . .
C8 C 0.7609(3) 0.53466(18) 0.74684(12) 0.0240(6) Uani 1 1 d . . . . .
C3 C 0.6291(3) 0.42911(19) 0.70073(13) 0.0275(7) Uani 1 1 d . . . . .
H3 H 0.678745 0.391660 0.719347 0.033 Uiso 1 1 calc R U . . .
C22 C 0.3424(3) 0.95194(19) 0.78746(13) 0.0275(7) Uani 1 1 d . . . . .
C7 C 0.3234(3) 0.5858(2) 0.59328(13) 0.0284(7) Uani 1 1 d . . . . .
C21 C 0.4569(3) 0.46487(19) 0.63771(13) 0.0268(6) Uani 1 1 d . . . . .
C23 C 0.3643(4) 1.0283(2) 0.80067(15) 0.0340(8) Uani 1 1 d . . . . .
H23 H 0.312312 1.066744 0.784102 0.041 Uiso 1 1 calc R U . . .
C12 C 0.8650(3) 0.6408(2) 0.78246(13) 0.0269(7) Uani 1 1 d . . . . .
C11 C 0.9546(3) 0.5957(2) 0.81167(14) 0.0317(7) Uani 1 1 d . . . . .
H11 H 1.021674 0.617962 0.833751 0.038 Uiso 1 1 calc R U . . .
C29 C 0.5125(3) 0.91429(19) 0.84623(13) 0.0279(7) Uani 1 1 d . . . . .
C4 C 0.5316(3) 0.40923(19) 0.66467(14) 0.0293(7) Uani 1 1 d . . . . .
H4 H 0.514176 0.357584 0.657803 0.035 Uiso 1 1 calc R U . . .
C25 C 0.5387(4) 0.9891(2) 0.86208(14) 0.0318(7) Uani 1 1 d . . . . .
C28 C 0.6766(3) 0.8659(2) 0.90059(14) 0.0307(7) Uani 1 1 d . . . . .
C34 C 0.1426(3) 0.8209(2) 0.70817(14) 0.0298(7) Uani 1 1 d . . . . .
C30 C 0.2403(3) 0.92562(19) 0.74834(13) 0.0276(7) Uani 1 1 d . . . . .
C14 C 0.2467(4) 0.6513(2) 0.57195(13) 0.0325(7) Uani 1 1 d . . . . .
C5 C 0.3553(3) 0.4513(2) 0.59946(14) 0.0321(7) Uani 1 1 d . . . . .
H5 H 0.332648 0.401409 0.589381 0.039 Uiso 1 1 calc R U . . .
C24 C 0.4609(4) 1.0464(2) 0.83749(15) 0.0346(8) Uani 1 1 d . . . . .
H24 H 0.475885 1.097545 0.846621 0.041 Uiso 1 1 calc R U . . .
C9 C 0.8462(3) 0.4869(2) 0.77542(13) 0.0295(7) Uani 1 1 d . . . . .
H9 H 0.837252 0.433831 0.772640 0.035 Uiso 1 1 calc R U . . .
C33 C 0.0556(4) 0.8668(2) 0.67856(15) 0.0378(8) Uani 1 1 d . . . . .
H33 H -0.008629 0.845328 0.654862 0.045 Uiso 1 1 calc R U . . .
C13 C 0.8663(4) 0.7247(2) 0.78538(15) 0.0346(8) Uani 1 1 d . . . . .
H13A H 0.783350 0.742263 0.801703 0.052 Uiso 1 1 calc R U . . .
H13B H 0.871705 0.745600 0.750089 0.052 Uiso 1 1 calc R U . . .
H13C H 0.944855 0.741232 0.806278 0.052 Uiso 1 1 calc R U . . .
C27 C 0.7081(4) 0.9388(2) 0.92009(15) 0.0366(8) Uani 1 1 d . . . . .
H27 H 0.775930 0.944974 0.946480 0.044 Uiso 1 1 calc R U . . .
C10 C 0.9443(4) 0.5185(2) 0.80798(14) 0.0337(8) Uani 1 1 d . . . . .
H10 H 1.004142 0.487185 0.827638 0.040 Uiso 1 1 calc R U . . .
C37 C 0.7545(4) 0.7989(2) 0.91863(14) 0.0335(7) Uani 1 1 d . . . . .
C6 C 0.2901(4) 0.5111(2) 0.57726(14) 0.0343(8) Uani 1 1 d . . . . .
H6 H 0.222400 0.503091 0.551059 0.041 Uiso 1 1 calc R U . . .
C26 C 0.6402(4) 1.0000(2) 0.90070(15) 0.0367(8) Uani 1 1 d . . . . .
H26 H 0.661151 1.049114 0.913050 0.044 Uiso 1 1 calc R U . . .
C31 C 0.1581(4) 0.9744(2) 0.71968(16) 0.0360(8) Uani 1 1 d . . . . .
H31 H 0.165659 1.027265 0.724117 0.043 Uiso 1 1 calc R U . . .
C35 C 0.1428(4) 0.7374(2) 0.70279(15) 0.0355(8) Uani 1 1 d . . . . .
H35A H 0.066544 0.721882 0.680311 0.053 Uiso 1 1 calc R U . . .
H35B H 0.134314 0.714346 0.737307 0.053 Uiso 1 1 calc R U . . .
H35C H 0.227620 0.721211 0.687200 0.053 Uiso 1 1 calc R U . . .
C36 C 0.7125(4) 0.7265(2) 0.90641(15) 0.0368(8) Uani 1 1 d . . . . .
H36 H 0.629869 0.717999 0.887846 0.044 Uiso 1 1 calc R U . . .
C15 C 0.2888(4) 0.7242(2) 0.58082(15) 0.0380(8) Uani 1 1 d . . . . .
H15 H 0.369975 0.734321 0.599933 0.046 Uiso 1 1 calc R U . . .
C32 C 0.0646(4) 0.9442(3) 0.68443(17) 0.0429(9) Uani 1 1 d . . . . .
H32 H 0.007188 0.976410 0.664423 0.051 Uiso 1 1 calc R U . . .
C40 C 0.9459(4) 0.7553(3) 0.96125(16) 0.0474(11) Uani 1 1 d . . . . .
C18 C 0.0564(4) 0.6900(3) 0.52638(16) 0.0470(11) Uani 1 1 d . . . . .
C38 C 0.7939(4) 0.6667(3) 0.92192(16) 0.0431(9) Uani 1 1 d . . . . .
H38 H 0.768384 0.616436 0.913913 0.052 Uiso 1 1 calc R U . . .
C17 C 0.0917(5) 0.7639(3) 0.53368(18) 0.0526(12) Uani 1 1 d . . . . .
H17 H 0.035320 0.802694 0.519917 0.063 Uiso 1 1 calc R U . . .
C39 C 0.9130(4) 0.6815(3) 0.94928(17) 0.0485(11) Uani 1 1 d . . . . .
H39 H 0.971433 0.641626 0.959690 0.058 Uiso 1 1 calc R U . . .
C16 C 0.2094(5) 0.7822(3) 0.56108(18) 0.0486(10) Uani 1 1 d . . . . .
H16 H 0.234956 0.833234 0.566195 0.058 Uiso 1 1 calc R U . . .
C41 C 1.0732(5) 0.7753(4) 0.9911(2) 0.0636(14) Uani 1 1 d . . . . .
H41A H 1.147237 0.782062 0.966713 0.095 Uiso 1 1 calc R U . . .
H41B H 1.096089 0.734715 1.015653 0.095 Uiso 1 1 calc R U . . .
H41C H 1.059284 0.822091 1.010516 0.095 Uiso 1 1 calc R U . . .
C19 C -0.0708(4) 0.6679(4) 0.49654(19) 0.0611(14) Uani 1 1 d . . . . .
H19A H -0.064381 0.615116 0.485767 0.092 Uiso 1 1 calc R U . . .
H19B H -0.081375 0.699833 0.465562 0.092 Uiso 1 1 calc R U . . .
H19C H -0.149108 0.674319 0.518950 0.092 Uiso 1 1 calc R U . . .
C43 C 0.6805(6) 0.8772(4) 0.5947(3) 0.0774(10) Uani 1 1 d . . . . .
H43A H 0.692766 0.897662 0.630456 0.093 Uiso 0.600(7) 1 calc R U P A 1
H43B H 0.681332 0.821669 0.597797 0.093 Uiso 0.600(7) 1 calc R U P A 1
H43C H 0.665532 0.872779 0.632722 0.093 Uiso 0.400(7) 1 calc R U P A 2
H43D H 0.695714 0.826492 0.579975 0.093 Uiso 0.400(7) 1 calc R U P A 2
C44 C 0.3379(6) 0.6032(3) 0.9184(2) 0.0680(15) Uani 1 1 d . . . . .
H44A H 0.353255 0.623528 0.883044 0.082 Uiso 1 1 calc R U . . .
H44B H 0.311192 0.645612 0.941084 0.082 Uiso 1 1 calc R U . . .
Cl5 Cl 0.5207(3) 0.9036(2) 0.57226(13) 0.0712(8) Uani 0.600(7) 1 d D . P A 1
Cl8 Cl 0.8188(3) 0.9030(2) 0.55958(12) 0.0712(8) Uani 0.600(7) 1 d D . P A 1

loop_
_atom_site_aniso_label
_atom_site_aniso_U_11
_atom_site_aniso_U_22
_atom_site_aniso_U_33
_atom_site_aniso_U_23
_atom_site_aniso_U_13
_atom_site_aniso_U_12
Mn2 0.0177(3) 0.0225(3) 0.0316(3) -0.00065(19) -0.00096(19) 0.00149(18)
Mn1 0.0171(3) 0.0223(3) 0.0298(3) -0.00051(18) -0.00237(19) 0.00160(17)
Cl4 0.0243(4) 0.0364(4) 0.0399(4) 0.0061(3) 0.0058(3) 0.0047(3)
Cl3 0.0367(4) 0.0242(4) 0.0425(5) 0.0043(3) 0.0126(3) 0.0056(3)
Cl2 0.0387(5) 0.0243(4) 0.0449(5) 0.0050(3) 0.0159(4) 0.0056(3)
Cl1 0.0276(4) 0.0389(5) 0.0384(4) 0.0065(3) 0.0071(3) 0.0057(3)
Cl10 0.0600(8) 0.0846(10) 0.0735(9) -0.0039(7) -0.0126(6) -0.0020(7)
Cl9 0.0568(8) 0.1110(13) 0.0792(10) -0.0008(9) -0.0188(7) -0.0073(8)
Cl6 0.0732(17) 0.082(2) 0.077(2) 0.0070(14) -0.0095(14) 0.0047(13)
Cl7 0.0732(17) 0.082(2) 0.077(2) 0.0070(14) -0.0095(14) 0.0047(13)
N3 0.0155(12) 0.0298(13) 0.0253(12) 0.0001(10) -0.0020(9) 0.0014(10)
N1 0.0161(12) 0.0230(12) 0.0276(13) -0.0011(10) -0.0014(10) 0.0012(9)
N2 0.0219(13) 0.0287(14) 0.0270(13) 0.0007(10) -0.0030(10) -0.0001(11)
N6 0.0188(12) 0.0301(14) 0.0294(14) 0.0027(11) 0.0021(10) 0.0029(10)
N7 0.0215(13) 0.0325(15) 0.0333(14) -0.0025(11) 0.0008(11) -0.0027(11)
N5 0.0186(12) 0.0276(14) 0.0308(14) -0.0014(11) 0.0033(10) -0.0014(10)
N4 0.0258(15) 0.061(2) 0.0274(14) 0.0054(14) -0.0029(11) 0.0020(14)
N8 0.0286(16) 0.062(2) 0.0306(15) 0.0040(14) -0.0001(12) -0.0063(15)
C2 0.0194(14) 0.0237(15) 0.0275(15) 0.0006(11) 0.0024(11) 0.0031(11)
C20 0.0192(14) 0.0264(15) 0.0268(15) -0.0019(12) 0.0023(11) -0.0005(12)
C8 0.0163(14) 0.0278(15) 0.0279(15) 0.0030(12) 0.0002(11) 0.0046(12)
C3 0.0253(16) 0.0240(16) 0.0333(17) 0.0020(12) 0.0004(13) 0.0022(12)
C22 0.0233(15) 0.0280(16) 0.0315(16) 0.0016(12) 0.0068(12) 0.0032(12)
C7 0.0193(14) 0.0370(18) 0.0289(16) -0.0001(13) 0.0006(12) 0.0009(13)
C21 0.0220(15) 0.0285(16) 0.0299(16) -0.0043(12) 0.0027(12) -0.0014(12)
C23 0.0332(19) 0.0300(18) 0.0392(19) 0.0012(14) 0.0087(15) 0.0018(14)
C12 0.0191(14) 0.0352(18) 0.0263(15) -0.0016(13) -0.0007(11) 0.0004(12)
C11 0.0211(15) 0.046(2) 0.0277(16) -0.0020(14) -0.0050(12) 0.0028(14)
C29 0.0235(15) 0.0294(16) 0.0308(16) -0.0040(13) 0.0062(12) -0.0030(12)
C4 0.0255(16) 0.0258(16) 0.0368(17) -0.0014(13) 0.0034(13) -0.0015(12)
C25 0.0304(17) 0.0308(17) 0.0347(17) -0.0042(14) 0.0094(14) -0.0038(14)
C28 0.0243(16) 0.0372(18) 0.0308(16) -0.0005(14) 0.0037(13) -0.0049(14)
C34 0.0205(15) 0.040(2) 0.0291(16) -0.0004(13) -0.0009(12) 0.0017(13)
C30 0.0216(15) 0.0295(16) 0.0320(16) 0.0039(13) 0.0051(12) 0.0054(13)
C14 0.0258(16) 0.046(2) 0.0258(16) 0.0025(14) 0.0011(12) 0.0044(15)
C5 0.0271(17) 0.0352(18) 0.0339(17) -0.0045(14) -0.0026(13) -0.0058(14)
C24 0.0366(19) 0.0253(16) 0.0422(19) -0.0045(14) 0.0108(15) -0.0028(14)
C9 0.0236(16) 0.0331(17) 0.0318(16) 0.0054(13) -0.0009(13) 0.0061(13)
C33 0.0274(17) 0.049(2) 0.0370(19) 0.0058(16) -0.0074(14) 0.0035(15)
C13 0.0269(18) 0.039(2) 0.0378(19) -0.0071(15) -0.0051(14) -0.0019(14)
C27 0.0293(18) 0.047(2) 0.0329(18) -0.0086(15) 0.0008(14) -0.0065(15)
C10 0.0271(17) 0.044(2) 0.0301(16) 0.0058(14) -0.0058(13) 0.0079(15)
C37 0.0242(16) 0.047(2) 0.0295(17) 0.0005(15) 0.0028(13) 0.0002(15)
C6 0.0250(17) 0.046(2) 0.0314(17) -0.0059(15) -0.0059(13) -0.0026(15)
C26 0.039(2) 0.0359(19) 0.0356(18) -0.0092(15) 0.0050(15) -0.0108(15)
C31 0.0317(18) 0.0326(18) 0.044(2) 0.0106(15) 0.0034(15) 0.0064(15)
C35 0.0280(17) 0.040(2) 0.0379(19) -0.0032(15) -0.0055(14) -0.0016(14)
C36 0.0313(18) 0.044(2) 0.0352(18) 0.0017(15) -0.0029(14) 0.0025(15)
C15 0.036(2) 0.043(2) 0.0346(18) 0.0068(15) -0.0028(15) 0.0078(16)
C32 0.034(2) 0.051(2) 0.044(2) 0.0135(18) -0.0042(16) 0.0086(17)
C40 0.0282(19) 0.080(3) 0.035(2) 0.010(2) 0.0004(15) 0.005(2)
C18 0.0275(19) 0.083(3) 0.0304(19) 0.0121(19) 0.0009(15) 0.014(2)
C38 0.045(2) 0.048(2) 0.036(2) 0.0015(17) 0.0001(17) 0.0087(18)
C17 0.042(2) 0.071(3) 0.045(2) 0.019(2) 0.0022(18) 0.023(2)
C39 0.038(2) 0.068(3) 0.039(2) 0.008(2) 0.0010(17) 0.013(2)
C16 0.054(3) 0.047(2) 0.044(2) 0.0110(18) 0.0015(19) 0.012(2)
C41 0.037(2) 0.095(4) 0.059(3) 0.016(3) -0.018(2) -0.007(2)
C19 0.030(2) 0.109(4) 0.045(2) 0.014(3) -0.0060(18) 0.013(2)
C43 0.0732(17) 0.082(2) 0.077(2) 0.0070(14) -0.0095(14) 0.0047(13)
C44 0.073(4) 0.060(3) 0.071(4) 0.017(3) -0.008(3) 0.010(3)
Cl5 0.0636(11) 0.0927(19) 0.0573(12) 0.0021(10) -0.0002(8) 0.0022(9)
Cl8 0.0636(11) 0.0927(19) 0.0573(12) 0.0021(10) -0.0002(8) 0.0022(9)

loop_
_atom_type_symbol
_atom_type_description
_atom_type_scat_dispersion_real
_atom_type_scat_dispersion_imag
_atom_type_scat_source
C C 0.0181 0.0091 'International Tables Vol C Tables 4.2.6.8 and 6.1.1.4'
H H 0.0000 0.0000 'International Tables Vol C Tables 4.2.6.8 and 6.1.1.4'
Cl Cl 0.3639 0.7018 'International Tables Vol C Tables 4.2.6.8 and 6.1.1.4'
Mn Mn -0.5299 2.8052 'International Tables Vol C Tables 4.2.6.8 and 6.1.1.4'
N N 0.0311 0.0180 'International Tables Vol C Tables 4.2.6.8 and 6.1.1.4'

loop_
_exptl_crystal_face_index_h
_exptl_crystal_face_index_k
_exptl_crystal_face_index_l
_exptl_crystal_face_perp_dist
1 -11 -4 0.1309
-6 1 2 0.2941
-1 11 4 0.0774
1 0 -16 0.0997
5 6 1 0.0114
0 -2 16 0.0304
-5 -6 -2 0.2530
0 2 -16 0.1293

loop_
_geom_angle_atom_site_label_1
_geom_angle_atom_site_label_2
_geom_angle_atom_site_label_3
_geom_angle
_geom_angle_site_symmetry_1
_geom_angle_site_symmetry_3
_geom_angle_publ_flag
Cl4 Mn2 Cl3 97.61(3) . . ?
Cl4 Mn2 Cl2 170.71(4) . . ?
Cl3 Mn2 Cl2 81.28(3) . . ?
N6 Mn2 Cl4 93.54(7) . . ?
N6 Mn2 Cl3 136.74(8) . . ?
N6 Mn2 Cl2 81.26(7) . . ?
N5 Mn2 Cl4 98.73(8) . . ?
N5 Mn2 Cl3 144.47(8) . . ?
N5 Mn2 Cl2 87.19(8) . . ?
N5 Mn2 N6 73.22(11) . . ?
Cl2 Mn1 Cl3 80.75(3) . . ?
Cl1 Mn1 Cl3 170.98(4) . . ?
Cl1 Mn1 Cl2 98.65(3) . . ?
N3 Mn1 Cl3 80.62(7) . . ?
N3 Mn1 Cl2 134.77(8) . . ?
N3 Mn1 Cl1 93.74(7) . . ?
N1 Mn1 Cl3 85.46(7) . . ?
N1 Mn1 Cl2 144.65(7) . . ?
N1 Mn1 Cl1 99.77(8) . . ?
N1 Mn1 N3 73.56(10) . . ?
Mn2 Cl3 Mn1 98.65(3) . . ?
Mn1 Cl2 Mn2 99.32(3) . . ?
C8 N3 Mn1 116.1(2) . . ?
C12 N3 Mn1 123.8(2) . . ?
C12 N3 C8 120.2(3) . . ?
C2 N1 Mn1 119.8(2) . . ?
C2 N1 C20 120.2(3) . . ?
C20 N1 Mn1 120.0(2) . . ?
C7 N2 C20 117.1(3) . . ?
C34 N6 Mn2 123.5(2) . . ?
C34 N6 C30 120.2(3) . . ?
C30 N6 Mn2 116.3(2) . . ?
C28 N7 C29 117.1(3) . . ?
C22 N5 Mn2 120.1(2) . . ?
C22 N5 C29 120.7(3) . . ?
C29 N5 Mn2 119.1(2) . . ?
C18 N4 C14 118.3(4) . . ?
C37 N8 C40 118.3(4) . . ?
N1 C2 C8 114.8(3) . . ?
N1 C2 C3 121.6(3) . . ?
C3 C2 C8 123.6(3) . . ?
N1 C20 N2 114.3(3) . . ?
N1 C20 C21 121.5(3) . . ?
N2 C20 C21 124.2(3) . . ?
N3 C8 C2 115.8(3) . . ?
N3 C8 C9 121.4(3) . . ?
C9 C8 C2 122.8(3) . . ?
C2 C3 H3 120.6 . . ?
C4 C3 C2 118.9(3) . . ?
C4 C3 H3 120.6 . . ?
N5 C22 C23 120.9(3) . . ?
N5 C22 C30 114.8(3) . . ?
C23 C22 C30 124.2(3) . . ?
N2 C7 C14 116.8(3) . . ?
N2 C7 C6 122.6(3) . . ?
C6 C7 C14 120.6(3) . . ?
C4 C21 C20 117.4(3) . . ?
C4 C21 C5 125.5(3) . . ?
C5 C21 C20 117.1(3) . . ?
C22 C23 H23 120.3 . . ?
C24 C23 C22 119.4(3) . . ?
C24 C23 H23 120.3 . . ?
N3 C12 C11 121.0(3) . . ?
N3 C12 C13 116.3(3) . . ?
C11 C12 C13 122.7(3) . . ?
C12 C11 H11 120.4 . . ?
C10 C11 C12 119.2(3) . . ?
C10 C11 H11 120.4 . . ?
N7 C29 N5 114.2(3) . . ?
N7 C29 C25 124.1(3) . . ?
N5 C29 C25 121.7(3) . . ?
C3 C4 C21 120.4(3) . . ?
C3 C4 H4 119.8 . . ?
C21 C4 H4 119.8 . . ?
C29 C25 C24 117.0(3) . . ?
C26 C25 C29 117.2(3) . . ?
C26 C25 C24 125.9(3) . . ?
N7 C28 C27 123.0(3) . . ?
N7 C28 C37 116.2(3) . . ?
C27 C28 C37 120.8(3) . . ?
N6 C34 C33 121.2(3) . . ?
N6 C34 C35 116.7(3) . . ?
C33 C34 C35 122.2(3) . . ?
N6 C30 C22 115.5(3) . . ?
N6 C30 C31 121.6(3) . . ?
C31 C30 C22 123.0(3) . . ?
N4 C14 C7 115.1(3) . . ?
N4 C14 C15 123.2(4) . . ?
C15 C14 C7 121.6(3) . . ?
C21 C5 H5 120.6 . . ?
C6 C5 C21 118.8(3) . . ?
C6 C5 H5 120.6 . . ?
C23 C24 C25 120.3(3) . . ?
C23 C24 H24 119.9 . . ?
C25 C24 H24 119.9 . . ?
C8 C9 H9 120.7 . . ?
C10 C9 C8 118.6(3) . . ?
C10 C9 H9 120.7 . . ?
C34 C33 H33 120.6 . . ?
C32 C33 C34 118.8(4) . . ?
C32 C33 H33 120.6 . . ?
C12 C13 H13A 109.5 . . ?
C12 C13 H13B 109.5 . . ?
C12 C13 H13C 109.5 . . ?
H13A C13 H13B 109.5 . . ?
H13A C13 H13C 109.5 . . ?
H13B C13 H13C 109.5 . . ?
C28 C27 H27 120.1 . . ?
C26 C27 C28 119.7(3) . . ?
C26 C27 H27 120.1 . . ?
C11 C10 C9 119.6(3) . . ?
C11 C10 H10 120.2 . . ?
C9 C10 H10 120.2 . . ?
N8 C37 C28 115.5(4) . . ?
N8 C37 C36 123.0(4) . . ?
C36 C37 C28 121.5(3) . . ?
C7 C6 H6 119.9 . . ?
C5 C6 C7 120.1(3) . . ?
C5 C6 H6 119.9 . . ?
C25 C26 H26 120.6 . . ?
C27 C26 C25 118.9(3) . . ?
C27 C26 H26 120.6 . . ?
C30 C31 H31 120.7 . . ?
C32 C31 C30 118.6(4) . . ?
C32 C31 H31 120.7 . . ?
C34 C35 H35A 109.5 . . ?
C34 C35 H35B 109.5 . . ?
C34 C35 H35C 109.5 . . ?
H35A C35 H35B 109.5 . . ?
H35A C35 H35C 109.5 . . ?
H35B C35 H35C 109.5 . . ?
C37 C36 H36 120.8 . . ?
C38 C36 C37 118.5(4) . . ?
C38 C36 H36 120.8 . . ?
C14 C15 H15 120.9 . . ?
C14 C15 C16 118.2(4) . . ?
C16 C15 H15 120.9 . . ?
C33 C32 C31 119.7(4) . . ?
C33 C32 H32 120.2 . . ?
C31 C32 H32 120.2 . . ?
N8 C40 C39 122.3(4) . . ?
N8 C40 C41 115.9(5) . . ?
C39 C40 C41 121.8(4) . . ?
N4 C18 C17 121.8(4) . . ?
N4 C18 C19 116.5(5) . . ?
C17 C18 C19 121.7(4) . . ?
C36 C38 H38 120.6 . . ?
C39 C38 C36 118.9(4) . . ?
C39 C38 H38 120.6 . . ?
C18 C17 H17 119.9 . . ?
C18 C17 C16 120.2(4) . . ?
C16 C17 H17 119.9 . . ?
C40 C39 C38 119.1(4) . . ?
C40 C39 H39 120.5 . . ?
C38 C39 H39 120.5 . . ?
C15 C16 H16 120.8 . . ?
C17 C16 C15 118.3(5) . . ?
C17 C16 H16 120.8 . . ?
C40 C41 H41A 109.5 . . ?
C40 C41 H41B 109.5 . . ?
C40 C41 H41C 109.5 . . ?
H41A C41 H41B 109.5 . . ?
H41A C41 H41C 109.5 . . ?
H41B C41 H41C 109.5 . . ?
C18 C19 H19A 109.5 . . ?
C18 C19 H19B 109.5 . . ?
C18 C19 H19C 109.5 . . ?
H19A C19 H19B 109.5 . . ?
H19A C19 H19C 109.5 . . ?
H19B C19 H19C 109.5 . . ?
Cl6 C43 H43C 111.4 . . ?
Cl6 C43 H43D 111.4 . . ?
Cl7 C43 Cl6 101.6(4) . . ?
Cl7 C43 H43C 111.4 . . ?
Cl7 C43 H43D 111.4 . . ?
H43A C43 H43B 107.0 . . ?
H43C C43 H43D 109.3 . . ?
Cl5 C43 H43A 107.6 . . ?
Cl5 C43 H43B 107.6 . . ?
Cl8 C43 H43A 107.6 . . ?
Cl8 C43 H43B 107.6 . . ?
Cl8 C43 Cl5 119.0(4) . . ?
Cl10 C44 Cl9 112.2(3) . . ?
Cl10 C44 H44A 109.2 . . ?
Cl10 C44 H44B 109.2 . . ?
Cl9 C44 H44A 109.2 . . ?
Cl9 C44 H44B 109.2 . . ?
H44A C44 H44B 107.9 . . ?

loop_
_geom_bond_atom_site_label_1
_geom_bond_atom_site_label_2
_geom_bond_distance
_geom_bond_site_symmetry_2
_geom_bond_publ_flag
Mn2 Cl4 2.4001(9) . ?
Mn2 Cl3 2.4042(9) . ?
Mn2 Cl2 2.6968(10) . ?
Mn2 N6 2.236(3) . ?
Mn2 N5 2.161(3) . ?
Mn1 Cl3 2.7218(10) . ?
Mn1 Cl2 2.4049(9) . ?
Mn1 Cl1 2.3984(9) . ?
Mn1 N3 2.233(3) . ?
Mn1 N1 2.162(3) . ?
Cl10 C44 1.724(6) . ?
Cl9 C44 1.744(6) . ?
Cl6 C43 1.800(8) . ?
Cl7 C43 1.678(8) . ?
N3 C8 1.349(4) . ?
N3 C12 1.337(4) . ?
N1 C2 1.330(4) . ?
N1 C20 1.355(4) . ?
N2 C20 1.356(4) . ?
N2 C7 1.327(4) . ?
N6 C34 1.337(4) . ?
N6 C30 1.350(4) . ?
N7 C29 1.356(5) . ?
N7 C28 1.324(5) . ?
N5 C22 1.328(4) . ?
N5 C29 1.357(4) . ?
N4 C14 1.348(5) . ?
N4 C18 1.333(6) . ?
N8 C37 1.336(5) . ?
N8 C40 1.345(6) . ?
C2 C8 1.488(4) . ?
C2 C3 1.417(5) . ?
C20 C21 1.417(5) . ?
C8 C9 1.395(4) . ?
C3 H3 0.9500 . ?
C3 C4 1.370(5) . ?
C22 C23 1.415(5) . ?
C22 C30 1.485(5) . ?
C7 C14 1.488(5) . ?
C7 C6 1.426(5) . ?
C21 C4 1.407(5) . ?
C21 C5 1.411(5) . ?
C23 H23 0.9500 . ?
C23 C24 1.368(5) . ?
C12 C11 1.402(5) . ?
C12 C13 1.493(5) . ?
C11 H11 0.9500 . ?
C11 C10 1.378(6) . ?
C29 C25 1.412(5) . ?
C4 H4 0.9500 . ?
C25 C24 1.418(5) . ?
C25 C26 1.410(5) . ?
C28 C27 1.421(5) . ?
C28 C37 1.488(5) . ?
C34 C33 1.400(5) . ?
C34 C35 1.489(6) . ?
C30 C31 1.389(5) . ?
C14 C15 1.378(6) . ?
C5 H5 0.9500 . ?
C5 C6 1.362(5) . ?
C24 H24 0.9500 . ?
C9 H9 0.9500 . ?
C9 C10 1.387(5) . ?
C33 H33 0.9500 . ?
C33 C32 1.387(6) . ?
C13 H13A 0.9800 . ?
C13 H13B 0.9800 . ?
C13 H13C 0.9800 . ?
C27 H27 0.9500 . ?
C27 C26 1.367(6) . ?
C10 H10 0.9500 . ?
C37 C36 1.387(6) . ?
C6 H6 0.9500 . ?
C26 H26 0.9500 . ?
C31 H31 0.9500 . ?
C31 C32 1.387(6) . ?
C35 H35A 0.9800 . ?
C35 H35B 0.9800 . ?
C35 H35C 0.9800 . ?
C36 H36 0.9500 . ?
C36 C38 1.387(6) . ?
C15 H15 0.9500 . ?
C15 C16 1.387(6) . ?
C32 H32 0.9500 . ?
C40 C39 1.384(7) . ?
C40 C41 1.504(6) . ?
C18 C17 1.372(8) . ?
C18 C19 1.512(6) . ?
C38 H38 0.9500 . ?
C38 C39 1.385(6) . ?
C17 H17 0.9500 . ?
C17 C16 1.387(7) . ?
C39 H39 0.9500 . ?
C16 H16 0.9500 . ?
C41 H41A 0.9800 . ?
C41 H41B 0.9800 . ?
C41 H41C 0.9800 . ?
C19 H19A 0.9800 . ?
C19 H19B 0.9800 . ?
C19 H19C 0.9800 . ?
C43 H43A 0.9900 . ?
C43 H43B 0.9900 . ?
C43 H43C 0.9900 . ?
C43 H43D 0.9900 . ?
C43 Cl5 1.737(7) . ?
C43 Cl8 1.715(7) . ?
C44 H44A 0.9900 . ?
C44 H44B 0.9900 . ?

loop_
_geom_torsion_atom_site_label_1
_geom_torsion_atom_site_label_2
_geom_torsion_atom_site_label_3
_geom_torsion_atom_site_label_4
_geom_torsion
_geom_torsion_site_symmetry_1
_geom_torsion_site_symmetry_2
_geom_torsion_site_symmetry_3
_geom_torsion_site_symmetry_4
_geom_torsion_publ_flag
Mn2 N6 C34 C33 -179.8(3) . . . . ?
Mn2 N6 C34 C35 -1.0(4) . . . . ?
Mn2 N6 C30 C22 -1.0(4) . . . . ?
Mn2 N6 C30 C31 179.0(3) . . . . ?
Mn2 N5 C22 C23 177.8(2) . . . . ?
Mn2 N5 C22 C30 -2.8(4) . . . . ?
Mn2 N5 C29 N7 4.2(4) . . . . ?
Mn2 N5 C29 C25 -176.8(2) . . . . ?
Mn1 N3 C8 C2 0.2(4) . . . . ?
Mn1 N3 C8 C9 179.3(2) . . . . ?
Mn1 N3 C12 C11 -178.5(2) . . . . ?
Mn1 N3 C12 C13 2.6(4) . . . . ?
Mn1 N1 C2 C8 -0.7(4) . . . . ?
Mn1 N1 C2 C3 179.4(2) . . . . ?
Mn1 N1 C20 N2 -1.6(4) . . . . ?
Mn1 N1 C20 C21 178.9(2) . . . . ?
N3 C8 C9 C10 -0.7(5) . . . . ?
N3 C12 C11 C10 -0.8(5) . . . . ?
N1 C2 C8 N3 0.4(4) . . . . ?
N1 C2 C8 C9 -178.8(3) . . . . ?
N1 C2 C3 C4 1.6(5) . . . . ?
N1 C20 C21 C4 1.6(5) . . . . ?
N1 C20 C21 C5 -178.3(3) . . . . ?
N2 C20 C21 C4 -177.8(3) . . . . ?
N2 C20 C21 C5 2.3(5) . . . . ?
N2 C7 C14 N4 -166.6(3) . . . . ?
N2 C7 C14 C15 11.4(5) . . . . ?
N2 C7 C6 C5 2.2(5) . . . . ?
N6 C34 C33 C32 1.0(6) . . . . ?
N6 C30 C31 C32 0.7(5) . . . . ?
N7 C29 C25 C24 177.8(3) . . . . ?
N7 C29 C25 C26 -1.9(5) . . . . ?
N7 C28 C27 C26 -1.6(6) . . . . ?
N7 C28 C37 N8 166.1(3) . . . . ?
N7 C28 C37 C36 -12.2(5) . . . . ?
N5 C22 C23 C24 -1.0(5) . . . . ?
N5 C22 C30 N6 2.4(4) . . . . ?
N5 C22 C30 C31 -177.5(3) . . . . ?
N5 C29 C25 C24 -1.1(5) . . . . ?
N5 C29 C25 C26 179.2(3) . . . . ?
N4 C14 C15 C16 -0.1(6) . . . . ?
N4 C18 C17 C16 0.2(7) . . . . ?
N8 C37 C36 C38 -1.7(6) . . . . ?
N8 C40 C39 C38 -2.2(7) . . . . ?
C2 N1 C20 N2 178.5(3) . . . . ?
C2 N1 C20 C21 -1.0(5) . . . . ?
C2 C8 C9 C10 178.4(3) . . . . ?
C2 C3 C4 C21 -0.9(5) . . . . ?
C20 N1 C2 C8 179.2(3) . . . . ?
C20 N1 C2 C3 -0.7(5) . . . . ?
C20 N2 C7 C14 177.0(3) . . . . ?
C20 N2 C7 C6 -1.1(5) . . . . ?
C20 C21 C4 C3 -0.6(5) . . . . ?
C20 C21 C5 C6 -1.1(5) . . . . ?
C8 N3 C12 C11 0.6(5) . . . . ?
C8 N3 C12 C13 -178.3(3) . . . . ?
C8 C2 C3 C4 -178.2(3) . . . . ?
C8 C9 C10 C11 0.5(5) . . . . ?
C3 C2 C8 N3 -179.8(3) . . . . ?
C3 C2 C8 C9 1.0(5) . . . . ?
C22 N5 C29 N7 -178.6(3) . . . . ?
C22 N5 C29 C25 0.4(5) . . . . ?
C22 C23 C24 C25 0.2(5) . . . . ?
C22 C30 C31 C32 -179.3(3) . . . . ?
C7 N2 C20 N1 179.4(3) . . . . ?
C7 N2 C20 C21 -1.2(5) . . . . ?
C7 C14 C15 C16 -177.9(4) . . . . ?
C21 C5 C6 C7 -1.0(5) . . . . ?
C23 C22 C30 N6 -178.2(3) . . . . ?
C23 C22 C30 C31 1.8(5) . . . . ?
C12 N3 C8 C2 -179.0(3) . . . . ?
C12 N3 C8 C9 0.2(5) . . . . ?
C12 C11 C10 C9 0.2(5) . . . . ?
C29 N7 C28 C27 0.5(5) . . . . ?
C29 N7 C28 C37 -177.4(3) . . . . ?
C29 N5 C22 C23 0.7(5) . . . . ?
C29 N5 C22 C30 -179.9(3) . . . . ?
C29 C25 C24 C23 0.8(5) . . . . ?
C29 C25 C26 C27 0.7(5) . . . . ?
C4 C21 C5 C6 179.0(3) . . . . ?
C28 N7 C29 N5 -179.8(3) . . . . ?
C28 N7 C29 C25 1.3(5) . . . . ?
C28 C27 C26 C25 0.9(5) . . . . ?
C28 C37 C36 C38 176.4(3) . . . . ?
C34 N6 C30 C22 179.5(3) . . . . ?
C34 N6 C30 C31 -0.5(5) . . . . ?
C34 C33 C32 C31 -0.7(6) . . . . ?
C30 N6 C34 C33 -0.4(5) . . . . ?
C30 N6 C34 C35 178.4(3) . . . . ?
C30 C22 C23 C24 179.7(3) . . . . ?
C30 C31 C32 C33 -0.1(6) . . . . ?
C14 N4 C18 C17 -0.1(6) . . . . ?
C14 N4 C18 C19 179.9(4) . . . . ?
C14 C7 C6 C5 -175.9(3) . . . . ?
C14 C15 C16 C17 0.3(6) . . . . ?
C5 C21 C4 C3 179.3(3) . . . . ?
C24 C25 C26 C27 -178.9(3) . . . . ?
C13 C12 C11 C10 178.1(3) . . . . ?
C27 C28 C37 N8 -11.9(5) . . . . ?
C27 C28 C37 C36 169.8(4) . . . . ?
C37 N8 C40 C39 1.0(6) . . . . ?
C37 N8 C40 C41 179.3(4) . . . . ?
C37 C28 C27 C26 176.2(3) . . . . ?
C37 C36 C38 C39 0.5(6) . . . . ?
C6 C7 C14 N4 11.6(5) . . . . ?
C6 C7 C14 C15 -170.4(3) . . . . ?
C26 C25 C24 C23 -179.5(4) . . . . ?
C35 C34 C33 C32 -177.7(4) . . . . ?
C36 C38 C39 C40 1.3(6) . . . . ?
C40 N8 C37 C28 -177.2(3) . . . . ?
C40 N8 C37 C36 1.0(6) . . . . ?
C18 N4 C14 C7 177.9(3) . . . . ?
C18 N4 C14 C15 0.0(5) . . . . ?
C18 C17 C16 C15 -0.3(7) . . . . ?
C41 C40 C39 C38 179.6(4) . . . . ?
C19 C18 C17 C16 -179.7(4) . . . . ?

loop_
_exptl_oxdiff_crystal_face_indexfrac_h
_exptl_oxdiff_crystal_face_indexfrac_k
_exptl_oxdiff_crystal_face_indexfrac_l
_exptl_oxdiff_crystal_face_x
_exptl_oxdiff_crystal_face_y
_exptl_oxdiff_crystal_face_z
0.5223 -11.2230 -3.6291 -0.8281 -0.3428 -0.4435
-6.3969 0.5683 1.6232 0.5250 0.2205 -0.8220
-0.6497 11.1993 3.6505 0.8361 0.3462 0.4255
1.4102 0.2347 -16.2891 0.0785 -0.9867 0.1425
5.4966 5.9231 0.8152 -0.0028 0.0090 1.0000
0.0102 -1.5052 16.4841 -0.2851 0.9585 -0.0091
-5.4980 -5.8305 -1.5481 0.0175 -0.0513 -0.9985
0.1515 1.6781 -16.4533 0.2848 -0.9578 0.0385
